data_4082176
loop_
_publ_author_name
'Ng, Kim Hong'
'Li, Yongxin'
'Ganguly, Rakesh'
'Mathey, Francois'

_publ_section_title
;
 Annelation of Phosphole-Substituted Fischer Carbene Complexes by Alkynes
;
_journal_issue 24
_journal_name_full Organometallics
_journal_page_first 7482
_journal_paper_doi 10.1021/om4009795
_journal_volume 32
_journal_year 2013
_chemical_formula_moiety 'C19 H15 O6 P W'
_chemical_formula_sum 'C19 H15 O6 P W'
_chemical_formula_weight 554.13
_chemical_name_systematic
; 
 ? 
;
_space_group_IT_number 14
_symmetry_cell_setting monoclinic
_symmetry_space_group_name_Hall '-P 2yn'
_symmetry_space_group_name_H-M 'P 1 21/n 1'
_atom_sites_solution_hydrogens geom
_atom_sites_solution_primary direct
_atom_sites_solution_secondary difmap
_audit_creation_method SHELXL-97
_cell_angle_alpha 90.00
_cell_angle_beta 104.875(2)
_cell_angle_gamma 90.00
_cell_formula_units_Z 4
_cell_length_a 12.0588(11)
_cell_length_b 10.7193(9)
_cell_length_c 15.8075(14)
_cell_measurement_temperature 153(2)
_cell_volume 1974.8(3)
_computing_structure_refinement 'SHELXL-97 (Sheldrick, 2008)'
_computing_structure_solution 'SHELXS-97 (Sheldrick, 2008)'
_diffrn_ambient_temperature 153(2)
_diffrn_measured_fraction_theta_full 0.998
_diffrn_measured_fraction_theta_max 0.998
_diffrn_radiation_monochromator graphite
_diffrn_radiation_source 'fine-focus sealed tube'
_diffrn_radiation_type MoK\a
_diffrn_radiation_wavelength 0.71073
_diffrn_reflns_av_R_equivalents 0.0384
_diffrn_reflns_av_sigmaI/netI 0.0308
_diffrn_reflns_limit_h_max 17
_diffrn_reflns_limit_h_min -17
_diffrn_reflns_limit_k_max 15
_diffrn_reflns_limit_k_min -15
_diffrn_reflns_limit_l_max 22
_diffrn_reflns_limit_l_min -22
_diffrn_reflns_number 29635
_diffrn_reflns_theta_full 31.05
_diffrn_reflns_theta_max 31.05
_diffrn_reflns_theta_min 3.10
_exptl_absorpt_coefficient_mu 5.962
_exptl_absorpt_correction_T_max 0.2514
_exptl_absorpt_correction_T_min 0.2103
_exptl_absorpt_correction_type multi-scan
_exptl_absorpt_process_details sadabs
_exptl_crystal_density_diffrn 1.864
_exptl_crystal_density_method 'not measured'
_exptl_crystal_F_000 1064
_exptl_crystal_size_max 0.38
_exptl_crystal_size_mid 0.36
_exptl_crystal_size_min 0.32
_refine_diff_density_max 0.830
_refine_diff_density_min -1.294
_refine_diff_density_rms 0.150
_refine_ls_extinction_method none
_refine_ls_goodness_of_fit_ref 1.092
_refine_ls_hydrogen_treatment constr
_refine_ls_matrix_type full
_refine_ls_number_parameters 247
_refine_ls_number_reflns 6319
_refine_ls_number_restraints 0
_refine_ls_restrained_S_all 1.092
_refine_ls_R_factor_all 0.0332
_refine_ls_R_factor_gt 0.0234
_refine_ls_shift/su_max 0.003
_refine_ls_shift/su_mean 0.000
_refine_ls_structure_factor_coef Fsqd
_refine_ls_weighting_details 'calc w=1/[\s^2^(Fo^2^)+(0.0250P)^2^+0.0000P] where P=(Fo^2^+2Fc^2^)/3'
_refine_ls_weighting_scheme calc
_refine_ls_wR_factor_gt 0.0513
_refine_ls_wR_factor_ref 0.0544
_reflns_number_gt 5325
_reflns_number_total 6319
_reflns_threshold_expression >2sigma(I)
_cod_data_source_file om4009795_si_001.cif
_cod_data_source_block mat158s
_cod_original_sg_symbol_H-M P2(1)/n
_cod_database_code 4082176

loop_
_symmetry_equiv_pos_as_xyz
'x, y, z'
'-x+1/2, y+1/2, -z+1/2'
'-x, -y, -z'
'x-1/2, -y-1/2, z-1/2'

loop_
_atom_site_label
_atom_site_type_symbol
_atom_site_fract_x
_atom_site_fract_y
_atom_site_fract_z
_atom_site_U_iso_or_equiv
_atom_site_adp_type
_atom_site_occupancy
_atom_site_symmetry_multiplicity
_atom_site_calc_flag
_atom_site_refinement_flags
W1 W 0.786996(8) 0.585260(8) 0.117000(6) 0.01819(3) Uani 1 1 d .
C1 C 0.8970(2) 0.5685(2) 0.23824(19) 0.0253(5) Uani 1 1 d .
C2 C 0.8987(2) 0.7108(2) 0.08748(19) 0.0281(6) Uani 1 1 d .
C3 C 0.7122(2) 0.7230(2) 0.16973(17) 0.0244(5) Uani 1 1 d .
C4 C 0.6721(2) 0.4655(2) 0.15121(18) 0.0247(5) Uani 1 1 d .
C5 C 0.6776(2) 0.6333(2) -0.00144(18) 0.0243(5) Uani 1 1 d .
C6 C 0.8479(2) 0.4133(2) 0.06742(16) 0.0201(5) Uani 1 1 d .
C7 C 1.0522(2) 0.4441(3) 0.1204(2) 0.0393(8) Uani 1 1 d .
H7A H 1.0435 0.5294 0.0973 0.059 Uiso 1 1 calc R
H7B H 1.1219 0.4069 0.1104 0.059 Uiso 1 1 calc R
H7C H 1.0578 0.4459 0.1834 0.059 Uiso 1 1 calc R
C8 C 0.7696(2) 0.3139(2) 0.02606(16) 0.0191(5) Uani 1 1 d .
C9 C 0.7752(2) 0.1914(2) 0.05200(16) 0.0210(5) Uani 1 1 d .
C10 C 0.8629(3) 0.1336(3) 0.12626(19) 0.0364(7) Uani 1 1 d .
H10A H 0.9126 0.1990 0.1592 0.055 Uiso 1 1 calc R
H10B H 0.9095 0.0742 0.1031 0.055 Uiso 1 1 calc R
H10C H 0.8242 0.0899 0.1650 0.055 Uiso 1 1 calc R
C11 C 0.6792(2) 0.1155(2) 0.00164(17) 0.0216(5) Uani 1 1 d .
C12 C 0.6675(3) -0.0201(2) 0.02147(19) 0.0311(6) Uani 1 1 d .
H12A H 0.6521 -0.0285 0.0791 0.047 Uiso 1 1 calc R
H12B H 0.7389 -0.0638 0.0214 0.047 Uiso 1 1 calc R
H12C H 0.6040 -0.0566 -0.0232 0.047 Uiso 1 1 calc R
C13 C 0.6052(2) 0.1799(2) -0.06163(17) 0.0229(5) Uani 1 1 d .
H13 H 0.5437 0.1429 -0.1041 0.027 Uiso 1 1 calc R
C14 C 0.6828(2) 0.3645(2) -0.15720(16) 0.0196(5) Uani 1 1 d .
C15 C 0.7691(2) 0.2907(3) -0.17545(19) 0.0287(6) Uani 1 1 d .
H15 H 0.8071 0.2308 -0.1337 0.034 Uiso 1 1 calc R
C16 C 0.8000(3) 0.3033(3) -0.2530(2) 0.0351(7) Uani 1 1 d .
H16 H 0.8589 0.2524 -0.2646 0.042 Uiso 1 1 calc R
C17 C 0.7448(3) 0.3909(3) -0.3142(2) 0.0387(7) Uani 1 1 d .
H17 H 0.7660 0.4001 -0.3677 0.046 Uiso 1 1 calc R
C18 C 0.6594(3) 0.4644(3) -0.2972(2) 0.0369(7) Uani 1 1 d .
H18 H 0.6214 0.5237 -0.3394 0.044 Uiso 1 1 calc R
C19 C 0.6285(2) 0.4524(3) -0.21882(19) 0.0287(6) Uani 1 1 d .
H19 H 0.5702 0.5043 -0.2072 0.034 Uiso 1 1 calc R
O1 O 0.95683(19) 0.5686(2) 0.30696(14) 0.0388(5) Uani 1 1 d .
O2 O 0.95627(19) 0.7885(2) 0.07319(18) 0.0466(6) Uani 1 1 d .
O3 O 0.6673(2) 0.79765(18) 0.20028(14) 0.0368(5) Uani 1 1 d .
O4 O 0.61012(19) 0.4004(2) 0.17276(16) 0.0384(5) Uani 1 1 d .
O5 O 0.62080(19) 0.67328(18) -0.06383(14) 0.0373(5) Uani 1 1 d .
O6 O 0.95351(15) 0.37040(18) 0.07633(14) 0.0284(4) Uani 1 1 d .
P1 P 0.63606(5) 0.34307(6) -0.05639(4) 0.01887(12) Uani 1 1 d .

loop_
_atom_site_aniso_label
_atom_site_aniso_U_11
_atom_site_aniso_U_22
_atom_site_aniso_U_33
_atom_site_aniso_U_23
_atom_site_aniso_U_13
_atom_site_aniso_U_12
W1 0.01826(5) 0.01677(5) 0.01777(5) -0.00156(4) 0.00142(4) 0.00148(4)
C1 0.0270(13) 0.0216(12) 0.0263(13) 0.0031(10) 0.0052(11) -0.0016(10)
C2 0.0249(13) 0.0251(12) 0.0318(15) 0.0011(11) 0.0028(12) 0.0036(10)
C3 0.0280(13) 0.0227(12) 0.0192(12) 0.0005(9) 0.0003(10) 0.0028(10)
C4 0.0203(12) 0.0267(12) 0.0257(13) -0.0056(11) 0.0032(11) 0.0054(10)
C5 0.0283(13) 0.0198(11) 0.0237(13) -0.0047(10) 0.0049(11) 0.0010(10)
C6 0.0190(11) 0.0235(11) 0.0167(11) -0.0002(9) 0.0023(9) 0.0024(9)
C7 0.0176(13) 0.0442(17) 0.053(2) -0.0132(15) 0.0036(14) -0.0005(12)
C8 0.0183(11) 0.0211(11) 0.0173(11) -0.0026(9) 0.0036(9) 0.0023(9)
C9 0.0253(12) 0.0235(11) 0.0154(11) -0.0006(9) 0.0073(10) 0.0052(10)
C10 0.0481(19) 0.0312(14) 0.0238(14) 0.0039(12) -0.0022(13) 0.0096(14)
C11 0.0297(13) 0.0170(10) 0.0215(12) 0.0009(9) 0.0130(11) -0.0004(9)
C12 0.0485(18) 0.0185(11) 0.0313(15) 0.0021(11) 0.0194(14) -0.0022(12)
C13 0.0225(12) 0.0228(11) 0.0246(12) -0.0028(10) 0.0084(10) -0.0049(10)
C14 0.0190(11) 0.0191(11) 0.0191(12) 0.0011(9) 0.0020(10) -0.0032(9)
C15 0.0332(15) 0.0271(13) 0.0267(14) 0.0025(11) 0.0093(12) 0.0051(11)
C16 0.0395(17) 0.0377(15) 0.0330(16) -0.0028(13) 0.0182(14) 0.0007(13)
C17 0.0480(19) 0.0458(18) 0.0253(15) 0.0011(13) 0.0148(14) -0.0144(15)
C18 0.0409(17) 0.0384(16) 0.0284(15) 0.0110(13) 0.0035(13) -0.0057(14)
C19 0.0277(14) 0.0246(12) 0.0303(14) 0.0067(11) 0.0014(12) -0.0002(11)
O1 0.0376(12) 0.0463(12) 0.0252(11) 0.0062(9) -0.0050(9) -0.0037(10)
O2 0.0353(12) 0.0353(12) 0.0686(17) 0.0101(11) 0.0123(12) -0.0042(10)
O3 0.0493(13) 0.0295(10) 0.0310(11) -0.0054(9) 0.0094(10) 0.0134(10)
O4 0.0276(11) 0.0435(13) 0.0455(14) 0.0013(10) 0.0120(10) -0.0069(9)
O5 0.0450(12) 0.0284(10) 0.0290(11) 0.0037(8) -0.0077(10) 0.0013(9)
O6 0.0162(9) 0.0312(9) 0.0358(11) -0.0076(9) 0.0029(8) 0.0026(7)
P1 0.0163(3) 0.0178(3) 0.0216(3) 0.0001(2) 0.0033(2) 0.0005(2)

loop_
_atom_type_symbol
_atom_type_description
_atom_type_scat_dispersion_real
_atom_type_scat_dispersion_imag
_atom_type_scat_source
C C 0.0033 0.0016 'International Tables Vol C Tables 4.2.6.8 and 6.1.1.4'
H H 0.0000 0.0000 'International Tables Vol C Tables 4.2.6.8 and 6.1.1.4'
O O 0.0106 0.0060 'International Tables Vol C Tables 4.2.6.8 and 6.1.1.4'
P P 0.1023 0.0942 'International Tables Vol C Tables 4.2.6.8 and 6.1.1.4'
W W -0.8490 6.8722 'International Tables Vol C Tables 4.2.6.8 and 6.1.1.4'

loop_
_geom_angle_atom_site_label_1
_geom_angle_atom_site_label_2
_geom_angle_atom_site_label_3
_geom_angle
C3 W1 C1 85.90(10)
C3 W1 C2 90.18(12)
C1 W1 C2 87.97(11)
C3 W1 C5 86.71(10)
C1 W1 C5 170.57(9)
C2 W1 C5 86.20(11)
C3 W1 C4 86.88(11)
C1 W1 C4 91.01(10)
C2 W1 C4 176.96(11)
C5 W1 C4 94.43(11)
C3 W1 C6 169.98(10)
C1 W1 C6 93.70(10)
C2 W1 C6 99.82(10)
C5 W1 C6 94.59(9)
C4 W1 C6 83.11(10)
O1 C1 W1 174.7(2)
O2 C2 W1 174.4(3)
O3 C3 W1 177.5(2)
O4 C4 W1 177.9(2)
O5 C5 W1 172.2(2)
O6 C6 C8 106.7(2)
O6 C6 W1 130.62(17)
C8 C6 W1 122.19(17)
O6 C7 H7A 109.5
O6 C7 H7B 109.5
H7A C7 H7B 109.5
O6 C7 H7C 109.5
H7A C7 H7C 109.5
H7B C7 H7C 109.5
C9 C8 C6 125.9(2)
C9 C8 P1 110.18(18)
C6 C8 P1 123.15(18)
C8 C9 C11 113.3(2)
C8 C9 C10 126.9(2)
C11 C9 C10 119.7(2)
C9 C10 H10A 109.5
C9 C10 H10B 109.5
H10A C10 H10B 109.5
C9 C10 H10C 109.5
H10A C10 H10C 109.5
H10B C10 H10C 109.5
C13 C11 C9 113.5(2)
C13 C11 C12 124.9(2)
C9 C11 C12 121.7(2)
C11 C12 H12A 109.5
C11 C12 H12B 109.5
H12A C12 H12B 109.5
C11 C12 H12C 109.5
H12A C12 H12C 109.5
H12B C12 H12C 109.5
C11 C13 P1 112.15(19)
C11 C13 H13 123.9
P1 C13 H13 123.9
C19 C14 C15 118.8(3)
C19 C14 P1 119.9(2)
C15 C14 P1 121.34(19)
C16 C15 C14 121.1(3)
C16 C15 H15 119.5
C14 C15 H15 119.5
C15 C16 C17 119.7(3)
C15 C16 H16 120.2
C17 C16 H16 120.2
C18 C17 C16 120.0(3)
C18 C17 H17 120.0
C16 C17 H17 120.0
C17 C18 C19 120.4(3)
C17 C18 H18 119.8
C19 C18 H18 119.8
C18 C19 C14 120.1(3)
C18 C19 H19 120.0
C14 C19 H19 120.0
C6 O6 C7 120.6(2)
C13 P1 C8 90.04(11)
C13 P1 C14 100.89(12)
C8 P1 C14 103.36(11)

loop_
_geom_bond_atom_site_label_1
_geom_bond_atom_site_label_2
_geom_bond_distance
W1 C3 2.019(3)
W1 C1 2.040(3)
W1 C2 2.041(3)
W1 C5 2.060(3)
W1 C4 2.060(3)
W1 C6 2.202(2)
C1 O1 1.139(3)
C2 O2 1.144(3)
C3 O3 1.140(3)
C4 O4 1.137(3)
C5 O5 1.131(3)
C6 O6 1.327(3)
C6 C8 1.462(3)
C7 O6 1.449(3)
C7 H7A 0.9800
C7 H7B 0.9800
C7 H7C 0.9800
C8 C9 1.373(3)
C8 P1 1.820(2)
C9 C11 1.470(4)
C9 C10 1.498(4)
C10 H10A 0.9800
C10 H10B 0.9800
C10 H10C 0.9800
C11 C13 1.347(4)
C11 C12 1.501(3)
C12 H12A 0.9800
C12 H12B 0.9800
C12 H12C 0.9800
C13 P1 1.785(3)
C13 H13 0.9500
C14 C19 1.392(3)
C14 C15 1.395(4)
C14 P1 1.836(3)
C15 C16 1.376(4)
C15 H15 0.9500
C16 C17 1.390(4)
C16 H16 0.9500
C17 C18 1.376(5)
C17 H17 0.9500
C18 C19 1.389(4)
C18 H18 0.9500
C19 H19 0.9500
